data_4301623
loop_
_publ_author_name
'Eugenio Coronado'
'Carlos Gim\'enez-Saiz'
'Francisco M. Romero'
'Ana Taraz\'on'

_publ_section_title
;
Metal Complexes of a Picolinate-Based Nitronyl Nitroxide Free Radical
;
_journal_name_full 'Inorganic Chemistry'
_journal_page_first 2205
_journal_page_last 2214
_journal_paper_doi 10.1021/ic802218j
_journal_volume 48
_journal_year 2009
_chemical_formula_moiety '(C52 H68 Cu4 N12 O20), 4(Cl O4), 4(H2 O)'
_chemical_formula_sum 'C52 H76 Cl4 Cu4 N12 O40'
_chemical_formula_weight 1905.21
_chemical_name_systematic
;
 ?
;
_space_group_IT_number 14
_symmetry_cell_setting monoclinic
_symmetry_space_group_name_Hall '-P 2ybc'
_symmetry_space_group_name_H-M 'P 1 21/c 1'
_atom_sites_solution_hydrogens geom
_atom_sites_solution_primary direct
_atom_sites_solution_secondary difmap
_audit_creation_method SHELXL-97
_cell_angle_alpha 90.00
_cell_angle_beta 123.804(2)
_cell_angle_gamma 90.00
_cell_formula_units_Z 2
_cell_length_a 19.4360(2)
_cell_length_b 10.5109(2)
_cell_length_c 21.6980(3)
_cell_measurement_reflns_used 34700
_cell_measurement_temperature 180(2)
_cell_measurement_theta_max 27.485
_cell_measurement_theta_min 0.995
_cell_volume 3683.32(13)
_computing_cell_refinement 'HKL Scalepack (Otwinowski & Minor 1997)'
_computing_data_collection 'Collect (Nonius BV, 1997-2000)'
_computing_data_reduction
;
HKL Denzo and Scalepack (Otwinowski & Minor 1997)
;
_computing_publication_material 'WinGX publication routines (Farrugia, 1999)'
_computing_structure_refinement 'SHELXL-97 (Sheldrick, 1997)'
_computing_structure_solution 'SIR97 (Altomare et al., 1997)'
_diffrn_ambient_temperature 180(2)
_diffrn_detector_area_resol_mean 9
_diffrn_measured_fraction_theta_full 0.995
_diffrn_measured_fraction_theta_max 0.995
_diffrn_measurement_device_type KappaCCD
_diffrn_measurement_method CCD
_diffrn_radiation_monochromator 'horizonally mounted graphite crystal'
_diffrn_radiation_source 'fine-focus sealed tube'
_diffrn_radiation_type MoK\a
_diffrn_radiation_wavelength 0.71073
_diffrn_reflns_av_R_equivalents 0.0960
_diffrn_reflns_av_sigmaI/netI 0.0545
_diffrn_reflns_limit_h_max 25
_diffrn_reflns_limit_h_min -19
_diffrn_reflns_limit_k_max 13
_diffrn_reflns_limit_k_min -13
_diffrn_reflns_limit_l_max 24
_diffrn_reflns_limit_l_min -28
_diffrn_reflns_number 67548
_diffrn_reflns_theta_full 27.51
_diffrn_reflns_theta_max 27.51
_diffrn_reflns_theta_min 1.26
_exptl_absorpt_coefficient_mu 1.391
_exptl_absorpt_correction_type none
_exptl_crystal_colour green
_exptl_crystal_density_diffrn 1.718
_exptl_crystal_density_method 'not measured'
_exptl_crystal_description prism
_exptl_crystal_F_000 1952
_exptl_crystal_size_max 0.35
_exptl_crystal_size_mid 0.35
_exptl_crystal_size_min 0.30
_refine_diff_density_max 0.663
_refine_diff_density_min -0.829
_refine_diff_density_rms 0.181
_refine_ls_extinction_method none
_refine_ls_goodness_of_fit_ref 1.096
_refine_ls_hydrogen_treatment mixed
_refine_ls_matrix_type full
_refine_ls_number_parameters 545
_refine_ls_number_reflns 8437
_refine_ls_number_restraints 0
_refine_ls_restrained_S_all 1.096
_refine_ls_R_factor_all 0.0750
_refine_ls_R_factor_gt 0.0417
_refine_ls_shift/su_max 0.001
_refine_ls_shift/su_mean 0.000
_refine_ls_structure_factor_coef Fsqd
_refine_ls_weighting_details 'calc w=1/[\s^2^(Fo^2^)+(0.0631P)^2^+0.0000P] where P=(Fo^2^+2Fc^2^)/3'
_refine_ls_weighting_scheme calc
_refine_ls_wR_factor_gt 0.0980
_refine_ls_wR_factor_ref 0.1166
_reflns_number_gt 6036
_reflns_number_total 8437
_reflns_threshold_expression >2sigma(I)
_cod_data_source_file ic802218j_si_002_5.cif
_cod_data_source_block compound8
_cod_depositor_comments
;
The following automatic conversions were performed:
'_symmetry_cell_setting' value 'Monoclinic' changed to 'monoclinic'
according to '/home/saulius/struct/CIF-dictionaries/cif_core.dic'
dictionary named 'cif_core.dic' version 2.4.1 from 2010-06-29.

Automatic conversion script
Id: cif_fix_enum 1527 2010-12-29 10:47:43Z saulius 
;
_cod_original_sg_symbol_H-M 'P 21/c'
_cod_database_code 4301623

loop_
_symmetry_equiv_pos_as_xyz
'x, y, z'
'-x, y+1/2, -z+1/2'
'-x, -y, -z'
'x, -y-1/2, z-1/2'

loop_
_atom_site_label
_atom_site_type_symbol
_atom_site_fract_x
_atom_site_fract_y
_atom_site_fract_z
_atom_site_U_iso_or_equiv
_atom_site_adp_type
_atom_site_occupancy
_atom_site_symmetry_multiplicity
_atom_site_calc_flag
_atom_site_refinement_flags
_atom_site_disorder_assembly
_atom_site_disorder_group
Cu1 Cu 0.76359(2) 0.05813(3) 0.119334(18) 0.01983(11) Uani 1 1 d . . .
Cu2 Cu 0.51534(2) -0.02851(3) 0.132004(18) 0.01935(10) Uani 1 1 d . . .
C1 C 0.62186(17) 0.1185(3) 0.10997(14) 0.0197(6) Uani 1 1 d . . .
C2 C 0.65856(17) 0.2454(3) 0.11121(15) 0.0195(6) Uani 1 1 d . . .
C3 C 0.62414(19) 0.3610(3) 0.11035(16) 0.0257(7) Uani 1 1 d . . .
H3 H 0.5723 0.3653 0.1051 0.031 Uiso 1 1 calc R . .
C4 C 0.6680(2) 0.4709(3) 0.11747(17) 0.0292(7) Uani 1 1 d . . .
H4 H 0.6472 0.5519 0.1189 0.035 Uiso 1 1 calc R . .
C5 C 0.7415(2) 0.4616(3) 0.12242(17) 0.0281(7) Uani 1 1 d . . .
H5 H 0.7719 0.5361 0.1273 0.034 Uiso 1 1 calc R . .
C6 C 0.77126(17) 0.3416(3) 0.12022(15) 0.0209(6) Uani 1 1 d . . .
C7 C 0.84587(17) 0.3231(3) 0.12066(15) 0.0222(6) Uani 1 1 d . . .
C8 C 0.95623(18) 0.2234(3) 0.12230(16) 0.0262(7) Uani 1 1 d . . .
C9 C 0.96461(17) 0.3703(3) 0.12029(15) 0.0243(6) Uani 1 1 d . . .
C10 C 1.0337(2) 0.1541(3) 0.1828(2) 0.0389(8) Uani 1 1 d . . .
H10A H 1.0511 0.1889 0.2313 0.058 Uiso 1 1 calc R . .
H10B H 1.0781 0.1657 0.1747 0.058 Uiso 1 1 calc R . .
H10C H 1.0216 0.0632 0.1812 0.058 Uiso 1 1 calc R . .
C11 C 0.9199(2) 0.1579(4) 0.04727(19) 0.0425(9) Uani 1 1 d . . .
H11A H 0.9064 0.0694 0.0506 0.064 Uiso 1 1 calc R . .
H11B H 0.9605 0.1599 0.0339 0.064 Uiso 1 1 calc R . .
H11C H 0.8695 0.2025 0.0093 0.064 Uiso 1 1 calc R . .
C12 C 1.02690(19) 0.4288(3) 0.19646(17) 0.0320(7) Uani 1 1 d . . .
H12A H 1.0238 0.5218 0.1926 0.048 Uiso 1 1 calc R . .
H12B H 1.0830 0.4009 0.2136 0.048 Uiso 1 1 calc R . .
H12C H 1.0138 0.4011 0.2319 0.048 Uiso 1 1 calc R . .
C13 C 0.9797(2) 0.4177(3) 0.06247(17) 0.0346(8) Uani 1 1 d . . .
H13A H 0.9344 0.3894 0.0131 0.052 Uiso 1 1 calc R . .
H13B H 1.0322 0.3834 0.0734 0.052 Uiso 1 1 calc R . .
H13C H 0.9821 0.5109 0.0637 0.052 Uiso 1 1 calc R . .
C14 C 0.34767(18) -0.0725(3) 0.04855(15) 0.0203(6) Uani 1 1 d . . .
C15 C 0.37726(17) -0.1253(2) 0.12426(14) 0.0185(6) Uani 1 1 d . . .
C16 C 0.32581(18) -0.1735(3) 0.14388(15) 0.0222(6) Uani 1 1 d . . .
H16 H 0.2675 -0.1755 0.1091 0.027 Uiso 1 1 calc R . .
C17 C 0.36118(18) -0.2188(3) 0.21540(15) 0.0229(6) Uani 1 1 d . . .
H17 H 0.3270 -0.2504 0.2306 0.028 Uiso 1 1 calc R . .
C18 C 0.44632(18) -0.2178(3) 0.26461(15) 0.0224(6) Uani 1 1 d . . .
H18 H 0.4715 -0.2495 0.3136 0.027 Uiso 1 1 calc R . .
C19 C 0.49415(17) -0.1696(2) 0.24076(15) 0.0188(6) Uani 1 1 d . . .
C20 C 0.58448(17) -0.1743(2) 0.28531(14) 0.0192(6) Uani 1 1 d . . .
C21 C 0.72435(18) -0.1299(3) 0.32900(16) 0.0265(7) Uani 1 1 d . . .
C22 C 0.71903(19) -0.2632(3) 0.35592(19) 0.0334(8) Uani 1 1 d . . .
C23 C 0.7599(2) -0.0276(3) 0.38988(19) 0.0426(9) Uani 1 1 d . . .
H23A H 0.7533 0.0564 0.3676 0.064 Uiso 1 1 calc R . .
H23B H 0.8188 -0.0444 0.4264 0.064 Uiso 1 1 calc R . .
H23C H 0.7302 -0.0297 0.4145 0.064 Uiso 1 1 calc R . .
C24 C 0.7671(2) -0.1240(3) 0.28797(19) 0.0368(8) Uani 1 1 d . . .
H24A H 0.7356 -0.1740 0.2422 0.055 Uiso 1 1 calc R . .
H24B H 0.8232 -0.1588 0.3195 0.055 Uiso 1 1 calc R . .
H24C H 0.7702 -0.0353 0.2757 0.055 Uiso 1 1 calc R . .
C25 C 0.7792(2) -0.2892(5) 0.4379(2) 0.0721(16) Uani 1 1 d . . .
H25A H 0.7697 -0.2282 0.4666 0.108 Uiso 1 1 calc R . .
H25B H 0.8360 -0.2804 0.4510 0.108 Uiso 1 1 calc R . .
H25C H 0.7707 -0.3759 0.4491 0.108 Uiso 1 1 calc R . .
C26 C 0.7189(3) -0.3700(3) 0.3076(3) 0.0640(13) Uani 1 1 d . . .
H26A H 0.7056 -0.4510 0.3210 0.096 Uiso 1 1 calc R . .
H26B H 0.7737 -0.3757 0.3157 0.096 Uiso 1 1 calc R . .
H26C H 0.6773 -0.3515 0.2553 0.096 Uiso 1 1 calc R . .
O1 O 0.55282(12) 0.11793(18) 0.10246(10) 0.0225(4) Uani 1 1 d . . .
O2 O 0.66393(12) 0.02169(18) 0.11803(10) 0.0210(4) Uani 1 1 d . . .
O3 O 0.87705(12) 0.10833(18) 0.15976(11) 0.0241(4) Uani 1 1 d . . .
O4 O 0.85394(15) 0.5238(2) 0.07857(13) 0.0391(6) Uani 1 1 d . . .
O5 O 0.40431(12) -0.02801(18) 0.04151(10) 0.0220(4) Uani 1 1 d . . .
O6 O 0.27290(12) -0.07648(19) -0.00144(10) 0.0240(4) Uani 1 1 d . . .
O7 O 0.61135(12) -0.00213(18) 0.23239(10) 0.0227(4) Uani 1 1 d . . .
O8 O 0.60613(13) -0.34661(19) 0.36182(11) 0.0294(5) Uani 1 1 d . . .
N1 N 0.72985(14) 0.2361(2) 0.11604(12) 0.0193(5) Uani 1 1 d . . .
N2 N 0.89042(15) 0.2160(2) 0.13824(13) 0.0224(5) Uani 1 1 d . . .
N3 N 0.88137(15) 0.4125(2) 0.10174(13) 0.0241(5) Uani 1 1 d . . .
N4 N 0.45984(13) -0.1222(2) 0.17197(12) 0.0175(5) Uani 1 1 d . . .
N5 N 0.63416(14) -0.0995(2) 0.27662(12) 0.0205(5) Uani 1 1 d . . .
N6 N 0.63179(15) -0.2633(2) 0.33705(13) 0.0227(5) Uani 1 1 d . . .
O1W O 0.79128(17) -0.1215(2) 0.13263(13) 0.0256(5) Uani 1 1 d . . .
H1WA H 0.829(3) -0.138(4) 0.135(2) 0.049(14) Uiso 1 1 d . . .
H1WB H 0.749(2) -0.157(4) 0.102(2) 0.043(12) Uiso 1 1 d . . .
O2W O 0.56958(16) -0.1998(2) 0.11614(14) 0.0336(6) Uani 1 1 d . . .
H2WA H 0.592(2) -0.187(3) 0.0939(18) 0.030(10) Uiso 1 1 d . . .
H2WB H 0.541(3) -0.261(4) 0.099(2) 0.062(15) Uiso 1 1 d . . .
Cl1 Cl 0.57379(5) 0.45234(6) -0.08716(4) 0.02840(18) Uani 1 1 d . . .
O9 O 0.64241(16) 0.3700(3) -0.04469(13) 0.0524(7) Uani 1 1 d . . .
O10 O 0.53605(19) 0.4278(2) -0.16387(13) 0.0570(8) Uani 1 1 d . . .
O11 O 0.59945(17) 0.5832(2) -0.07166(13) 0.0505(7) Uani 1 1 d . . .
O12 O 0.51639(17) 0.4312(2) -0.06636(16) 0.0510(7) Uani 1 1 d . . .
Cl2 Cl 0.87725(5) 0.28478(8) 0.32985(5) 0.0415(2) Uani 1 1 d . . .
O13 O 0.9370(2) 0.2212(4) 0.39553(17) 0.0858(11) Uani 1 1 d . . .
O14 O 0.91572(16) 0.3242(3) 0.29233(14) 0.0524(7) Uani 1 1 d . . .
O15 O 0.8117(2) 0.1965(3) 0.28200(19) 0.0859(11) Uani 1 1 d . . .
O16 O 0.8449(2) 0.3887(4) 0.3458(2) 0.1079(14) Uani 1 1 d . . .
O3W O 0.64071(14) 0.7856(3) 0.03028(13) 0.0281(5) Uani 1 1 d . . .
H3WA H 0.630(2) 0.726(4) -0.001(2) 0.059(13) Uiso 1 1 d . . .
H3WB H 0.625(2) 0.841(4) 0.007(2) 0.039(13) Uiso 1 1 d . . .
O4W O 1.08848(19) 0.2771(3) 0.37425(19) 0.0544(8) Uani 1 1 d . . .
H4WA H 1.096(2) 0.211(4) 0.387(2) 0.043(13) Uiso 1 1 d . . .
H4WB H 1.043(2) 0.289(4) 0.353(2) 0.043(13) Uiso 1 1 d . . .

loop_
_atom_site_aniso_label
_atom_site_aniso_U_11
_atom_site_aniso_U_22
_atom_site_aniso_U_33
_atom_site_aniso_U_23
_atom_site_aniso_U_13
_atom_site_aniso_U_12
Cu1 0.0208(2) 0.01821(18) 0.02287(19) 0.00106(14) 0.01360(16) 0.00028(14)
Cu2 0.0204(2) 0.02074(19) 0.01894(18) 0.00210(13) 0.01223(15) -0.00108(14)
C1 0.0206(15) 0.0242(15) 0.0142(13) 0.0008(11) 0.0096(12) -0.0015(12)
C2 0.0193(15) 0.0209(14) 0.0179(14) 0.0013(11) 0.0101(12) -0.0008(11)
C3 0.0287(17) 0.0266(16) 0.0274(16) 0.0029(13) 0.0190(14) 0.0023(13)
C4 0.0360(19) 0.0204(15) 0.0367(18) -0.0002(13) 0.0236(16) 0.0001(13)
C5 0.0336(18) 0.0187(15) 0.0349(18) -0.0002(13) 0.0209(15) -0.0034(13)
C6 0.0241(16) 0.0197(14) 0.0204(14) 0.0010(11) 0.0133(13) -0.0007(12)
C7 0.0204(15) 0.0228(15) 0.0197(14) -0.0021(12) 0.0089(12) -0.0037(12)
C8 0.0195(16) 0.0332(17) 0.0296(16) -0.0027(13) 0.0158(13) -0.0028(13)
C9 0.0190(15) 0.0309(17) 0.0252(15) 0.0006(13) 0.0137(13) -0.0022(12)
C10 0.0287(19) 0.0350(19) 0.055(2) 0.0058(17) 0.0245(17) 0.0041(15)
C11 0.048(2) 0.050(2) 0.047(2) -0.0196(18) 0.0370(19) -0.0160(18)
C12 0.0277(18) 0.0357(18) 0.0284(17) -0.0051(14) 0.0130(14) -0.0064(14)
C13 0.0309(18) 0.046(2) 0.0308(17) 0.0076(15) 0.0198(15) -0.0039(15)
C14 0.0270(17) 0.0162(14) 0.0214(14) -0.0029(11) 0.0157(13) -0.0006(12)
C15 0.0236(15) 0.0148(13) 0.0184(14) -0.0031(11) 0.0125(12) -0.0012(11)
C16 0.0219(16) 0.0200(14) 0.0260(15) -0.0029(12) 0.0142(13) -0.0031(11)
C17 0.0275(17) 0.0212(15) 0.0270(15) 0.0010(12) 0.0195(14) -0.0012(12)
C18 0.0295(17) 0.0221(15) 0.0186(14) -0.0007(11) 0.0152(13) -0.0014(12)
C19 0.0247(15) 0.0161(13) 0.0199(14) -0.0013(11) 0.0151(12) -0.0013(11)
C20 0.0249(16) 0.0166(14) 0.0174(13) -0.0003(11) 0.0126(12) -0.0003(11)
C21 0.0196(15) 0.0298(16) 0.0269(16) 0.0046(13) 0.0110(13) 0.0002(13)
C22 0.0206(17) 0.0335(18) 0.0426(19) 0.0145(15) 0.0154(15) 0.0067(13)
C23 0.034(2) 0.044(2) 0.0324(18) -0.0058(16) 0.0080(16) -0.0042(16)
C24 0.0284(18) 0.046(2) 0.0414(19) 0.0124(16) 0.0226(16) 0.0059(16)
C25 0.026(2) 0.099(4) 0.062(3) 0.057(3) 0.0064(19) 0.002(2)
C26 0.073(3) 0.028(2) 0.131(4) 0.002(2) 0.081(3) 0.005(2)
O1 0.0250(11) 0.0216(10) 0.0269(11) 0.0024(8) 0.0182(9) -0.0004(8)
O2 0.0234(11) 0.0197(10) 0.0252(11) 0.0010(8) 0.0167(9) 0.0005(8)
O3 0.0203(11) 0.0216(10) 0.0270(11) 0.0048(9) 0.0110(9) -0.0013(8)
O4 0.0378(14) 0.0312(13) 0.0490(15) 0.0081(11) 0.0246(12) -0.0005(10)
O5 0.0235(11) 0.0263(11) 0.0181(10) 0.0003(8) 0.0127(9) -0.0017(8)
O6 0.0207(11) 0.0290(11) 0.0207(10) 0.0000(8) 0.0104(9) 0.0009(9)
O7 0.0251(11) 0.0210(10) 0.0205(10) 0.0036(8) 0.0118(9) -0.0020(8)
O8 0.0326(12) 0.0254(11) 0.0336(12) 0.0108(9) 0.0206(10) 0.0011(9)
N1 0.0197(13) 0.0195(12) 0.0191(12) -0.0012(9) 0.0110(10) -0.0016(10)
N2 0.0218(13) 0.0224(13) 0.0231(12) -0.0009(10) 0.0125(11) -0.0036(10)
N3 0.0229(13) 0.0215(13) 0.0268(13) 0.0039(11) 0.0130(11) -0.0006(10)
N4 0.0213(13) 0.0150(11) 0.0184(11) -0.0021(9) 0.0123(10) -0.0019(9)
N5 0.0217(13) 0.0182(12) 0.0210(12) 0.0032(10) 0.0115(11) 0.0008(10)
N6 0.0234(14) 0.0234(13) 0.0220(12) 0.0030(10) 0.0131(11) 0.0009(10)
O1W 0.0254(13) 0.0198(11) 0.0320(13) -0.0001(9) 0.0163(12) 0.0006(10)
O2W 0.0409(15) 0.0261(13) 0.0517(15) -0.0057(11) 0.0369(14) -0.0048(11)
Cl1 0.0396(5) 0.0198(4) 0.0295(4) -0.0023(3) 0.0214(4) -0.0008(3)
O9 0.0524(16) 0.0529(17) 0.0415(14) -0.0037(12) 0.0196(13) 0.0188(13)
O10 0.097(2) 0.0333(14) 0.0275(13) -0.0017(11) 0.0267(15) 0.0059(14)
O11 0.086(2) 0.0252(13) 0.0503(15) -0.0112(11) 0.0442(15) -0.0168(13)
O12 0.0563(17) 0.0419(15) 0.0754(19) -0.0071(13) 0.0495(16) -0.0067(13)
Cl2 0.0423(5) 0.0410(5) 0.0494(5) 0.0113(4) 0.0306(4) 0.0109(4)
O13 0.091(2) 0.116(3) 0.0540(18) 0.0369(19) 0.0426(18) 0.038(2)
O14 0.0441(16) 0.0689(19) 0.0483(15) 0.0085(14) 0.0283(13) -0.0071(13)
O15 0.076(2) 0.099(3) 0.086(2) -0.014(2) 0.047(2) -0.042(2)
O16 0.124(3) 0.074(2) 0.169(4) 0.005(3) 0.108(3) 0.039(2)
O3W 0.0355(14) 0.0223(12) 0.0268(12) -0.0004(11) 0.0175(11) -0.0011(10)
O4W 0.0310(18) 0.052(2) 0.077(2) 0.0280(16) 0.0283(16) 0.0038(14)

loop_
_atom_type_symbol
_atom_type_description
_atom_type_scat_dispersion_real
_atom_type_scat_dispersion_imag
_atom_type_scat_source
Cu Cu 0.3201 1.2651 'International Tables Vol C Tables 4.2.6.8 and 6.1.1.4'
Cl Cl 0.1484 0.1585 'International Tables Vol C Tables 4.2.6.8 and 6.1.1.4'
C C 0.0033 0.0016 'International Tables Vol C Tables 4.2.6.8 and 6.1.1.4'
H H 0.0000 0.0000 'International Tables Vol C Tables 4.2.6.8 and 6.1.1.4'
O O 0.0106 0.0060 'International Tables Vol C Tables 4.2.6.8 and 6.1.1.4'
N N 0.0061 0.0033 'International Tables Vol C Tables 4.2.6.8 and 6.1.1.4'

loop_
_geom_angle_atom_site_label_1
_geom_angle_atom_site_label_2
_geom_angle_atom_site_label_3
_geom_angle
_geom_angle_site_symmetry_1
_geom_angle_site_symmetry_3
_geom_angle_publ_flag
O3 Cu1 O1W 92.63(10) . . ?
O3 Cu1 O2 157.87(8) . . ?
O1W Cu1 O2 90.12(10) . . ?
O3 Cu1 N1 91.70(9) . . ?
O1W Cu1 N1 171.27(10) . . ?
O2 Cu1 N1 83.04(9) . . ?
O3 Cu1 O6 92.91(8) . 3_655 ?
O1W Cu1 O6 97.95(8) . 3_655 ?
O2 Cu1 O6 108.45(8) . 3_655 ?
N1 Cu1 O6 89.39(8) . 3_655 ?
O7 Cu2 O5 164.36(8) . . ?
O7 Cu2 O1 87.40(8) . . ?
O5 Cu2 O1 94.20(8) . . ?
O7 Cu2 N4 89.86(8) . . ?
O5 Cu2 N4 82.82(8) . . ?
O1 Cu2 N4 157.91(9) . . ?
O7 Cu2 O2W 92.69(9) . . ?
O5 Cu2 O2W 101.67(9) . . ?
O1 Cu2 O2W 107.05(9) . . ?
N4 Cu2 O2W 94.96(9) . . ?
O2 C1 O1 125.4(3) . . ?
O2 C1 C2 116.8(2) . . ?
O1 C1 C2 117.8(2) . . ?
N1 C2 C3 122.7(3) . . ?
N1 C2 C1 113.4(2) . . ?
C3 C2 C1 123.9(3) . . ?
C2 C3 C4 117.8(3) . . ?
C2 C3 H3 121.1 . . ?
C4 C3 H3 121.1 . . ?
C5 C4 C3 119.7(3) . . ?
C5 C4 H4 120.2 . . ?
C3 C4 H4 120.2 . . ?
C4 C5 C6 119.4(3) . . ?
C4 C5 H5 120.3 . . ?
C6 C5 H5 120.3 . . ?
N1 C6 C5 120.2(3) . . ?
N1 C6 C7 116.5(2) . . ?
C5 C6 C7 123.2(3) . . ?
N2 C7 N3 108.1(3) . . ?
N2 C7 C6 126.7(3) . . ?
N3 C7 C6 125.2(3) . . ?
N2 C8 C10 109.7(2) . . ?
N2 C8 C11 105.9(2) . . ?
C10 C8 C11 110.6(3) . . ?
N2 C8 C9 100.0(2) . . ?
C10 C8 C9 115.5(3) . . ?
C11 C8 C9 114.2(3) . . ?
N3 C9 C13 110.8(2) . . ?
N3 C9 C12 104.9(2) . . ?
C13 C9 C12 111.0(3) . . ?
N3 C9 C8 100.7(2) . . ?
C13 C9 C8 114.8(3) . . ?
C12 C9 C8 113.6(2) . . ?
C8 C10 H10A 109.5 . . ?
C8 C10 H10B 109.5 . . ?
H10A C10 H10B 109.5 . . ?
C8 C10 H10C 109.5 . . ?
H10A C10 H10C 109.5 . . ?
H10B C10 H10C 109.5 . . ?
C8 C11 H11A 109.5 . . ?
C8 C11 H11B 109.5 . . ?
H11A C11 H11B 109.5 . . ?
C8 C11 H11C 109.5 . . ?
H11A C11 H11C 109.5 . . ?
H11B C11 H11C 109.5 . . ?
C9 C12 H12A 109.5 . . ?
C9 C12 H12B 109.5 . . ?
H12A C12 H12B 109.5 . . ?
C9 C12 H12C 109.5 . . ?
H12A C12 H12C 109.5 . . ?
H12B C12 H12C 109.5 . . ?
C9 C13 H13A 109.5 . . ?
C9 C13 H13B 109.5 . . ?
H13A C13 H13B 109.5 . . ?
C9 C13 H13C 109.5 . . ?
H13A C13 H13C 109.5 . . ?
H13B C13 H13C 109.5 . . ?
O6 C14 O5 125.1(3) . . ?
O6 C14 C15 119.4(2) . . ?
O5 C14 C15 115.5(2) . . ?
N4 C15 C16 122.1(2) . . ?
N4 C15 C14 113.5(2) . . ?
C16 C15 C14 124.5(2) . . ?
C15 C16 C17 118.5(3) . . ?
C15 C16 H16 120.7 . . ?
C17 C16 H16 120.7 . . ?
C18 C17 C16 119.8(3) . . ?
C18 C17 H17 120.1 . . ?
C16 C17 H17 120.1 . . ?
C17 C18 C19 118.5(3) . . ?
C17 C18 H18 120.8 . . ?
C19 C18 H18 120.8 . . ?
N4 C19 C18 121.8(3) . . ?
N4 C19 C20 114.7(2) . . ?
C18 C19 C20 123.3(2) . . ?
N5 C20 N6 108.2(2) . . ?
N5 C20 C19 125.7(2) . . ?
N6 C20 C19 125.8(2) . . ?
N5 C21 C24 109.7(2) . . ?
N5 C21 C23 106.2(2) . . ?
C24 C21 C23 110.1(3) . . ?
N5 C21 C22 100.6(2) . . ?
C24 C21 C22 115.6(3) . . ?
C23 C21 C22 113.7(3) . . ?
N6 C22 C25 109.6(3) . . ?
N6 C22 C26 103.9(3) . . ?
C25 C22 C26 112.1(3) . . ?
N6 C22 C21 101.5(2) . . ?
C25 C22 C21 116.0(3) . . ?
C26 C22 C21 112.4(3) . . ?
C21 C23 H23A 109.5 . . ?
C21 C23 H23B 109.5 . . ?
H23A C23 H23B 109.5 . . ?
C21 C23 H23C 109.5 . . ?
H23A C23 H23C 109.5 . . ?
H23B C23 H23C 109.5 . . ?
C21 C24 H24A 109.5 . . ?
C21 C24 H24B 109.5 . . ?
H24A C24 H24B 109.5 . . ?
C21 C24 H24C 109.5 . . ?
H24A C24 H24C 109.5 . . ?
H24B C24 H24C 109.5 . . ?
C22 C25 H25A 109.5 . . ?
C22 C25 H25B 109.5 . . ?
H25A C25 H25B 109.5 . . ?
C22 C25 H25C 109.5 . . ?
H25A C25 H25C 109.5 . . ?
H25B C25 H25C 109.5 . . ?
C22 C26 H26A 109.5 . . ?
C22 C26 H26B 109.5 . . ?
H26A C26 H26B 109.5 . . ?
C22 C26 H26C 109.5 . . ?
H26A C26 H26C 109.5 . . ?
H26B C26 H26C 109.5 . . ?
C1 O1 Cu2 121.71(18) . . ?
C1 O2 Cu1 113.94(17) . . ?
N2 O3 Cu1 118.51(16) . . ?
C14 O5 Cu2 114.97(17) . . ?
C14 O6 Cu1 117.80(18) . 3_655 ?
N5 O7 Cu2 115.78(16) . . ?
C2 N1 C6 120.1(2) . . ?
C2 N1 Cu1 112.49(18) . . ?
C6 N1 Cu1 127.33(19) . . ?
O3 N2 C7 127.2(2) . . ?
O3 N2 C8 119.5(2) . . ?
C7 N2 C8 112.9(2) . . ?
O4 N3 C7 125.9(3) . . ?
O4 N3 C9 122.1(2) . . ?
C7 N3 C9 111.6(2) . . ?
C15 N4 C19 119.2(2) . . ?
C15 N4 Cu2 112.54(17) . . ?
C19 N4 Cu2 127.92(18) . . ?
O7 N5 C20 126.2(2) . . ?
O7 N5 C21 120.1(2) . . ?
C20 N5 C21 113.5(2) . . ?
O8 N6 C20 125.7(2) . . ?
O8 N6 C22 122.3(2) . . ?
C20 N6 C22 111.6(2) . . ?
Cu1 O1W H1WA 115(3) . . ?
Cu1 O1W H1WB 105(3) . . ?
H1WA O1W H1WB 117(4) . . ?
Cu2 O2W H2WA 114(2) . . ?
Cu2 O2W H2WB 117(3) . . ?
H2WA O2W H2WB 108(4) . . ?
O9 Cl1 O10 109.68(16) . . ?
O9 Cl1 O12 108.41(17) . . ?
O10 Cl1 O12 110.83(18) . . ?
O9 Cl1 O11 110.72(17) . . ?
O10 Cl1 O11 109.50(15) . . ?
O12 Cl1 O11 107.69(15) . . ?
O16 Cl2 O13 110.6(2) . . ?
O16 Cl2 O14 111.2(2) . . ?
O13 Cl2 O14 108.25(18) . . ?
O16 Cl2 O15 110.0(3) . . ?
O13 Cl2 O15 108.9(2) . . ?
O14 Cl2 O15 107.82(18) . . ?
H3WA O3W H3WB 102(4) . . ?
H4WA O4W H4WB 109(4) . . ?

loop_
_geom_bond_atom_site_label_1
_geom_bond_atom_site_label_2
_geom_bond_distance
_geom_bond_site_symmetry_2
_geom_bond_publ_flag
Cu1 O3 1.9387(19) . ?
Cu1 O1W 1.940(2) . ?
Cu1 O2 1.9591(19) . ?
Cu1 N1 1.971(2) . ?
Cu1 O6 2.2507(19) 3_655 ?
Cu2 O7 1.9444(19) . ?
Cu2 O5 1.9487(19) . ?
Cu2 O1 1.9571(19) . ?
Cu2 N4 1.981(2) . ?
Cu2 O2W 2.208(2) . ?
C1 O2 1.255(3) . ?
C1 O1 1.258(3) . ?
C1 C2 1.506(4) . ?
C2 N1 1.334(4) . ?
C2 C3 1.382(4) . ?
C3 C4 1.392(4) . ?
C3 H3 0.9500 . ?
C4 C5 1.376(5) . ?
C4 H4 0.9500 . ?
C5 C6 1.399(4) . ?
C5 H5 0.9500 . ?
C6 N1 1.343(4) . ?
C6 C7 1.458(4) . ?
C7 N2 1.340(4) . ?
C7 N3 1.358(4) . ?
C8 N2 1.501(4) . ?
C8 C10 1.523(4) . ?
C8 C11 1.531(4) . ?
C8 C9 1.556(4) . ?
C9 N3 1.500(4) . ?
C9 C13 1.522(4) . ?
C9 C12 1.532(4) . ?
C10 H10A 0.9800 . ?
C10 H10B 0.9800 . ?
C10 H10C 0.9800 . ?
C11 H11A 0.9800 . ?
C11 H11B 0.9800 . ?
C11 H11C 0.9800 . ?
C12 H12A 0.9800 . ?
C12 H12B 0.9800 . ?
C12 H12C 0.9800 . ?
C13 H13A 0.9800 . ?
C13 H13B 0.9800 . ?
C13 H13C 0.9800 . ?
C14 O6 1.239(3) . ?
C14 O5 1.281(3) . ?
C14 C15 1.512(4) . ?
C15 N4 1.342(3) . ?
C15 C16 1.383(4) . ?
C16 C17 1.386(4) . ?
C16 H16 0.9500 . ?
C17 C18 1.383(4) . ?
C17 H17 0.9500 . ?
C18 C19 1.387(4) . ?
C18 H18 0.9500 . ?
C19 N4 1.347(3) . ?
C19 C20 1.460(4) . ?
C20 N5 1.337(4) . ?
C20 N6 1.353(3) . ?
C21 N5 1.500(4) . ?
C21 C24 1.520(4) . ?
C21 C23 1.537(4) . ?
C21 C22 1.543(4) . ?
C22 N6 1.507(4) . ?
C22 C25 1.514(5) . ?
C22 C26 1.535(5) . ?
C23 H23A 0.9800 . ?
C23 H23B 0.9800 . ?
C23 H23C 0.9800 . ?
C24 H24A 0.9800 . ?
C24 H24B 0.9800 . ?
C24 H24C 0.9800 . ?
C25 H25A 0.9800 . ?
C25 H25B 0.9800 . ?
C25 H25C 0.9800 . ?
C26 H26A 0.9800 . ?
C26 H26B 0.9800 . ?
C26 H26C 0.9800 . ?
O3 N2 1.304(3) . ?
O4 N3 1.268(3) . ?
O6 Cu1 2.2507(19) 3_655 ?
O7 N5 1.301(3) . ?
O8 N6 1.266(3) . ?
O1W H1WA 0.74(4) . ?
O1W H1WB 0.80(4) . ?
O2W H2WA 0.82(4) . ?
O2W H2WB 0.80(4) . ?
Cl1 O9 1.418(3) . ?
Cl1 O10 1.420(2) . ?
Cl1 O12 1.435(3) . ?
Cl1 O11 1.438(2) . ?
Cl2 O16 1.396(3) . ?
Cl2 O13 1.409(3) . ?
Cl2 O14 1.439(3) . ?
Cl2 O15 1.446(3) . ?
O3W H3WA 0.86(5) . ?
O3W H3WB 0.71(4) . ?
O4W H4WA 0.74(4) . ?
O4W H4WB 0.75(4) . ?

loop_
_geom_hbond_atom_site_label_D
_geom_hbond_atom_site_label_H
_geom_hbond_atom_site_label_A
_geom_hbond_distance_DH
_geom_hbond_distance_HA
_geom_hbond_distance_DA
_geom_hbond_angle_DHA
_geom_hbond_site_symmetry_A
O1W H1WA O4W 0.74(4) 1.93(4) 2.647(4) 164(4) 2_745
O1W H1WB O3W 0.80(4) 1.90(4) 2.687(4) 170(4) 1_545
O2W H2WA O3W 0.82(4) 2.08(4) 2.876(3) 162(3) 1_545
O2W H2WA O2 0.82(4) 2.49(3) 2.950(3) 116(3) .
O2W H2WB O12 0.80(4) 2.02(5) 2.805(4) 171(4) 3_655
O3W H3WA O11 0.86(5) 1.99(5) 2.844(3) 177(4) .
O3W H3WB O5 0.71(4) 2.16(4) 2.858(3) 168(4) 3_665
O4W H4WA O4 0.74(4) 2.14(4) 2.849(4) 164(4) 2_745
O4W H4WB O14 0.75(4) 2.08(4) 2.835(4) 180(5) .
